data_9012232
loop_
_publ_author_name
'Fayos, J.'

_publ_section_title
;
 Possible 3D carbon structures as progressive intermediates in graphite
 to diamond phase transition
 Note: mathematical model, phase: gra_crbl33_bo
;
_journal_name_full 'Journal of Solid State Chemistry'
_journal_page_first 278
_journal_page_last 285
_journal_paper_doi 10.1006/jssc.1999.8448
_journal_volume 148
_journal_year 1999
_chemical_formula_sum C
_chemical_name_mineral Graphite
_space_group_IT_number 65
_symmetry_space_group_name_Hall '-C 2 2'
_symmetry_space_group_name_H-M 'C m m m'
_cell_angle_alpha 90
_cell_angle_beta 90
_cell_angle_gamma 90
_cell_length_a 4.525
_cell_length_b 5.334
_cell_length_c 5.925
_cell_formula_units_Z 16
_cell_volume 143.008
_database_code_amcsd 0013980
_exptl_crystal_density_diffrn 2.231
_cod_struct_determination_method theoretical
_cod_database_code 9012232

loop_
_space_group_symop_operation_xyz
x,y,z
1/2+x,1/2+y,z
x,-y,z
1/2+x,1/2-y,z
-x,y,-z
1/2-x,1/2+y,-z
-x,y,z
1/2-x,1/2+y,z
x,-y,-z
1/2+x,1/2-y,-z
x,y,-z
1/2+x,1/2+y,-z
-x,-y,z
1/2-x,1/2-y,z
-x,-y,-z
1/2-x,1/2-y,-z

loop_
_atom_site_label
_atom_site_fract_x
_atom_site_fract_y
_atom_site_fract_z
C1 0.00000 0.13820 0.23030
C2 0.25000 0.00000 0.12300

loop_
_cod_related_entry_id
_cod_related_entry_database
_cod_related_entry_code
1 AMCSD 0013980
